data_1517592
loop_
_publ_author_name
'Shi-Yao Yang'
'Hong-Bo Yuan'
'Xiao-Bin Xu'
'Rong-Bin Huang'

_publ_section_title
;
 Influential factors on assembly of first-row transition metal
 coordination polymers
;
_journal_name_full
;
Inorganica Chimica Acta
;
_journal_page_first 53
_journal_page_last 62
_journal_volume 403
_journal_year 2013
_chemical_formula_moiety 'C52 H54 Co3 N4 O16'
_chemical_formula_sum 'C52 H54 Co3 N4 O16'
_chemical_formula_weight 1167.78
_space_group_IT_number 15
_symmetry_cell_setting monoclinic
_symmetry_space_group_name_Hall '-C 2yc'
_symmetry_space_group_name_H-M 'C 1 2/c 1'
_atom_sites_solution_hydrogens geom
_atom_sites_solution_primary direct
_atom_sites_solution_secondary difmap
_cell_angle_alpha 90.00
_cell_angle_beta 99.1218(18)
_cell_angle_gamma 90.00
_cell_formula_units_Z 4
_cell_length_a 14.1239(3)
_cell_length_b 18.3243(4)
_cell_length_c 20.6657(3)
_cell_measurement_reflns_used 6256
_cell_measurement_temperature 173(2)
_cell_measurement_theta_max 29.1411
_cell_measurement_theta_min 2.1882
_cell_volume 5280.86(18)
_computing_cell_refinement
;
CrysAlis RED, Oxford Diffraction Ltd., Version 1.171.31.8
;
_computing_data_collection
;
CrysAlis CCD, Oxford Diffraction Ltd., Version 1.171.31.8
;
_computing_data_reduction
;
CrysAlis RED, Oxford Diffraction Ltd., Version 1.171.31.8
;
_computing_molecular_graphics 'ORTEP-II (Johnson, 1976)'
_computing_publication_material 'SHELXL-97 (Sheldrick, 1997)'
_computing_structure_refinement 'SHELXL-97 (Sheldrick, 1997)'
_computing_structure_solution 'SHELXS-97 (Sheldrick, 1997)'
_diffrn_ambient_temperature 173(2)
_diffrn_detector_area_resol_mean 16.1903
_diffrn_measured_fraction_theta_full 0.996
_diffrn_measured_fraction_theta_max 0.884
_diffrn_measurement_device_type 'Gemini S Ultra CrysAlis CCD, Oxford'
_diffrn_measurement_method 'CrysAlis RED, Oxford Diffraction'
_diffrn_radiation_monochromator graphite
_diffrn_radiation_source 'fine-focus sealed tube'
_diffrn_radiation_type MoK\a
_diffrn_radiation_wavelength 0.71073
_diffrn_reflns_av_R_equivalents 0.0422
_diffrn_reflns_av_sigmaI/netI 0.0826
_diffrn_reflns_limit_h_max 19
_diffrn_reflns_limit_h_min -18
_diffrn_reflns_limit_k_max 23
_diffrn_reflns_limit_k_min -21
_diffrn_reflns_limit_l_max 27
_diffrn_reflns_limit_l_min -27
_diffrn_reflns_number 22412
_diffrn_reflns_theta_full 26.00
_diffrn_reflns_theta_max 29.22
_diffrn_reflns_theta_min 2.20
_diffrn_standards_decay_% 0
_diffrn_standards_interval_count 0
_diffrn_standards_interval_time 0
_diffrn_standards_number 0
_exptl_absorpt_coefficient_mu 1.004
_exptl_absorpt_correction_T_max 0.8639
_exptl_absorpt_correction_T_min 0.7200
_exptl_absorpt_correction_type multi-scan
_exptl_absorpt_process_details
;
CrysAlis RED, Oxford Diffraction Ltd., Version 1.171.31.8
Empirical absorption correction using spherical harmonics,
 implemented in SCALE3 ABSPACK scaling algorithm.
;
_exptl_crystal_colour red
_exptl_crystal_density_diffrn 1.469
_exptl_crystal_density_method 'not measured'
_exptl_crystal_description plate
_exptl_crystal_F_000 2412
_exptl_crystal_size_max 0.35
_exptl_crystal_size_mid 0.28
_exptl_crystal_size_min 0.15
_refine_diff_density_max 0.451
_refine_diff_density_min -0.500
_refine_diff_density_rms 0.072
_refine_ls_extinction_method none
_refine_ls_goodness_of_fit_ref 1.035
_refine_ls_hydrogen_treatment constr
_refine_ls_matrix_type full
_refine_ls_number_parameters 383
_refine_ls_number_reflns 6334
_refine_ls_number_restraints 16
_refine_ls_restrained_S_all 1.046
_refine_ls_R_factor_all 0.0872
_refine_ls_R_factor_gt 0.0401
_refine_ls_shift/su_max 0.001
_refine_ls_shift/su_mean 0.000
_refine_ls_structure_factor_coef Fsqd
_refine_ls_weighting_details 'calc w=1/[\s^2^(Fo^2^)+(0.0397P)^2^+0.0000P] where P=(Fo^2^+2Fc^2^)/3'
_refine_ls_weighting_scheme calc
_refine_ls_wR_factor_gt 0.0909
_refine_ls_wR_factor_ref 0.0975
_reflns_number_gt 3307
_reflns_number_total 6334
_reflns_threshold_expression >2sigma(I)
_cod_data_source_file ICA-2013-403-53-62-20.cif
_cod_data_source_block '[Co3(2,6-ndc)3(dma)4]n'
_cod_original_sg_symbol_H-M C2/c
_cod_database_code 1517592

loop_
_symmetry_equiv_pos_as_xyz
'x, y, z'
'-x, y, -z+1/2'
'x+1/2, y+1/2, z'
'-x+1/2, y+1/2, -z+1/2'
'-x, -y, -z'
'x, -y, z-1/2'
'-x+1/2, -y+1/2, -z'
'x+1/2, -y+1/2, z-1/2'

loop_
_atom_site_label
_atom_site_type_symbol
_atom_site_fract_x
_atom_site_fract_y
_atom_site_fract_z
_atom_site_U_iso_or_equiv
_atom_site_adp_type
_atom_site_occupancy
_atom_site_symmetry_multiplicity
_atom_site_calc_flag
_atom_site_refinement_flags
_atom_site_disorder_assembly
_atom_site_disorder_group
Co1 Co 0.72019(3) 0.24478(2) 0.187620(15) 0.02536(12) Uani 1 1 d . A .
Co2 Co 0.5000 0.25167(3) 0.2500 0.01782(12) Uani 1 2 d S . .
O1 O 0.64482(16) 0.15394(11) 0.15693(9) 0.0347(5) Uani 1 1 d . . .
O2 O 0.49567(14) 0.17310(10) 0.17739(8) 0.0285(5) Uani 1 1 d . . .
O3 O 0.63255(17) 0.31251(12) 0.12935(9) 0.0434(6) Uani 1 1 d . . .
O4 O 0.50864(15) 0.33448(10) 0.18260(8) 0.0301(5) Uani 1 1 d . . .
O5 O 0.78847(16) 0.19329(12) 0.27725(9) 0.0376(5) Uani 1 1 d . A .
O6 O 0.65484(13) 0.25612(10) 0.27448(7) 0.0246(4) Uani 1 1 d . A .
O7 O 0.80966(19) 0.22082(13) 0.12205(10) 0.0503(6) Uani 1 1 d . . .
O8 O 0.81214(18) 0.33571(14) 0.21668(12) 0.0558(7) Uani 1 1 d . . .
C1 C 0.5560(2) 0.14399(15) 0.14751(12) 0.0254(7) Uani 1 1 d . . .
C2 C 0.5188(2) 0.09102(15) 0.09291(12) 0.0269(7) Uani 1 1 d . . .
C3 C 0.4206(2) 0.08816(17) 0.06775(14) 0.0369(8) Uani 1 1 d . . .
H3A H 0.3769 0.1172 0.0871 0.044 Uiso 1 1 calc R . .
C4 C 0.3871(2) 0.04427(16) 0.01599(14) 0.0370(8) Uani 1 1 d . . .
H4A H 0.3205 0.0438 -0.0009 0.044 Uiso 1 1 calc R . .
C5 C 0.5817(2) 0.04842(15) 0.06618(13) 0.0291(7) Uani 1 1 d . . .
H5A H 0.6481 0.0506 0.0834 0.035 Uiso 1 1 calc R . .
C6 C 0.5493(2) 0.00089(15) 0.01297(13) 0.0280(7) Uani 1 1 d . . .
C7 C 0.5585(2) 0.34703(16) 0.13939(13) 0.0302(7) Uani 1 1 d . . .
C8 C 0.5277(2) 0.40950(16) 0.09323(13) 0.0323(7) Uani 1 1 d . . .
C9 C 0.4572(3) 0.45909(17) 0.10799(14) 0.0431(9) Uani 1 1 d . . .
H9A H 0.4312 0.4534 0.1474 0.052 Uiso 1 1 calc R . .
C10 C 0.4262(3) 0.51492(18) 0.06641(14) 0.0446(9) Uani 1 1 d . . .
H10A H 0.3789 0.5477 0.0771 0.053 Uiso 1 1 calc R . .
C11 C 0.5660(2) 0.41820(17) 0.03688(13) 0.0371(8) Uani 1 1 d . . .
H11A H 0.6137 0.3851 0.0273 0.045 Uiso 1 1 calc R . .
C12 C 0.5358(2) 0.47537(16) -0.00716(13) 0.0336(8) Uani 1 1 d . . .
C13 C 0.7259(2) 0.22204(16) 0.30657(13) 0.0294(7) Uani 1 1 d . . .
C14 C 0.7405(2) 0.22078(16) 0.37983(12) 0.0282(7) Uani 1 1 d . A .
C15 C 0.8030(2) 0.16902(17) 0.41418(12) 0.0356(8) Uani 1 1 d . . .
H15A H 0.8326 0.1335 0.3906 0.043 Uiso 1 1 calc R A .
C16 C 0.8213(2) 0.16943(17) 0.48117(13) 0.0359(8) Uani 1 1 d . . .
H16A H 0.8618 0.1331 0.5037 0.043 Uiso 1 1 calc R . .
C17 C 0.6986(2) 0.27235(17) 0.41336(13) 0.0308(7) Uani 1 1 d . . .
H17A H 0.6548 0.3060 0.3899 0.037 Uiso 1 1 calc R A .
C18 C 0.7191(2) 0.27681(17) 0.48287(12) 0.0300(7) Uani 1 1 d . . .
N1 N 0.9204(5) 0.2800(3) 0.0753(3) 0.093(2) Uani 0.744(5) 1 d PD A 1
C19 C 0.8943(4) 0.2357(3) 0.1192(3) 0.0665(17) Uani 0.744(5) 1 d PD A 1
C20 C 0.9704(6) 0.2117(6) 0.1754(5) 0.171(4) Uani 0.744(5) 1 d PD A 1
H20A H 0.9423 0.1773 0.2033 0.256 Uiso 0.744(5) 1 calc PR A 1
H20B H 0.9949 0.2544 0.2013 0.256 Uiso 0.744(5) 1 calc PR A 1
H20C H 1.0231 0.1879 0.1579 0.256 Uiso 0.744(5) 1 calc PR A 1
C21 C 1.0214(10) 0.3048(14) 0.0951(10) 0.125(4) Uani 0.256(5) 1 d PD A 1
H21A H 1.0646 0.2724 0.0758 0.187 Uiso 0.256(5) 1 calc PR A 1
H21B H 1.0378 0.3035 0.1430 0.187 Uiso 0.256(5) 1 calc PR A 1
H21C H 1.0281 0.3548 0.0797 0.187 Uiso 0.256(5) 1 calc PR A 1
C22 C 0.8666(12) 0.2920(11) 0.0146(6) 0.069(5) Uani 0.256(5) 1 d PD A 1
H22A H 0.8115 0.2588 0.0084 0.104 Uiso 0.256(5) 1 calc PR A 1
H22B H 0.9061 0.2831 -0.0195 0.104 Uiso 0.256(5) 1 calc PR A 1
H22C H 0.8438 0.3426 0.0118 0.104 Uiso 0.256(5) 1 calc PR A 1
N2 N 0.8636(5) 0.4502(3) 0.2146(3) 0.092(2) Uani 0.659(3) 1 d PD A 1
C23 C 0.8024(6) 0.4002(4) 0.2300(3) 0.0494(16) Uani 0.659(3) 1 d PD A 1
C24 C 0.7204(5) 0.4267(4) 0.2608(4) 0.085(2) Uani 0.659(3) 1 d PD A 1
H24A H 0.6729 0.3875 0.2602 0.127 Uiso 0.659(3) 1 calc PR A 1
H24B H 0.6906 0.4688 0.2363 0.127 Uiso 0.659(3) 1 calc PR A 1
H24C H 0.7435 0.4411 0.3062 0.127 Uiso 0.659(3) 1 calc PR A 1
C25 C 0.8534(9) 0.5287(3) 0.2255(5) 0.141(5) Uani 0.659(3) 1 d PD A 1
H25A H 0.8587 0.5382 0.2726 0.211 Uiso 0.659(3) 1 calc PR A 1
H25B H 0.7906 0.5451 0.2032 0.211 Uiso 0.659(3) 1 calc PR A 1
H25C H 0.9041 0.5552 0.2080 0.211 Uiso 0.659(3) 1 calc PR A 1
C26 C 0.9488(6) 0.4259(4) 0.1848(4) 0.107(3) Uani 0.659(3) 1 d PD A 1
H26A H 0.9616 0.3742 0.1947 0.160 Uiso 0.659(3) 1 calc PR A 1
H26B H 1.0050 0.4550 0.2030 0.160 Uiso 0.659(3) 1 calc PR A 1
H26C H 0.9353 0.4327 0.1372 0.160 Uiso 0.659(3) 1 calc PR A 1
N1' N 0.9407(11) 0.2462(7) 0.0797(10) 0.093(2) Uani 0.256(5) 1 d PD A 2
C19' C 0.8558(11) 0.2672(9) 0.0881(7) 0.0665(17) Uani 0.256(5) 1 d PD A 2
C20' C 0.8179(6) 0.3189(6) 0.0341(5) 0.171(4) Uani 0.744(5) 1 d PD A 2
H20D H 0.8491 0.3092 -0.0042 0.256 Uiso 0.744(5) 1 calc PR A 2
H20E H 0.8313 0.3692 0.0489 0.256 Uiso 0.744(5) 1 calc PR A 2
H20F H 0.7485 0.3122 0.0222 0.256 Uiso 0.744(5) 1 calc PR A 2
C21' C 1.0027(6) 0.2966(4) 0.0510(4) 0.125(4) Uani 0.744(5) 1 d PD A 2
H21D H 0.9643 0.3370 0.0297 0.187 Uiso 0.744(5) 1 calc PR A 2
H21E H 1.0336 0.2707 0.0185 0.187 Uiso 0.744(5) 1 calc PR A 2
H21F H 1.0519 0.3159 0.0856 0.187 Uiso 0.744(5) 1 calc PR A 2
C22' C 0.9772(13) 0.1891(10) 0.1273(7) 0.069(5) Uani 0.256(5) 1 d PD A 2
H22D H 0.9246 0.1707 0.1485 0.104 Uiso 0.256(5) 1 calc PR A 2
H22E H 1.0274 0.2096 0.1605 0.104 Uiso 0.256(5) 1 calc PR A 2
H22F H 1.0038 0.1490 0.1045 0.104 Uiso 0.256(5) 1 calc PR A 2
N2' N 0.7737(11) 0.4527(5) 0.2453(5) 0.092(2) Uani 0.341(3) 1 d PD A 2
C23' C 0.7998(14) 0.4045(8) 0.2049(5) 0.0494(16) Uani 0.341(3) 1 d PD A 2
C24' C 0.8184(11) 0.4306(7) 0.1381(6) 0.085(2) Uani 0.341(3) 1 d PD A 2
H24D H 0.7761 0.4045 0.1036 0.127 Uiso 0.341(3) 1 calc PR A 2
H24E H 0.8854 0.4211 0.1338 0.127 Uiso 0.341(3) 1 calc PR A 2
H24F H 0.8056 0.4831 0.1339 0.127 Uiso 0.341(3) 1 calc PR A 2
C25' C 0.7575(17) 0.5306(6) 0.2305(9) 0.141(5) Uani 0.341(3) 1 d PD A 2
H25D H 0.7492 0.5381 0.1829 0.211 Uiso 0.341(3) 1 calc PR A 2
H25E H 0.8129 0.5589 0.2516 0.211 Uiso 0.341(3) 1 calc PR A 2
H25F H 0.6998 0.5469 0.2470 0.211 Uiso 0.341(3) 1 calc PR A 2
C26' C 0.7644(14) 0.4202(9) 0.3094(7) 0.107(3) Uani 0.341(3) 1 d PD A 2
H26D H 0.8194 0.3882 0.3237 0.160 Uiso 0.341(3) 1 calc PR A 2
H26E H 0.7051 0.3917 0.3053 0.160 Uiso 0.341(3) 1 calc PR A 2
H26F H 0.7627 0.4591 0.3417 0.160 Uiso 0.341(3) 1 calc PR A 2

loop_
_atom_site_aniso_label
_atom_site_aniso_U_11
_atom_site_aniso_U_22
_atom_site_aniso_U_33
_atom_site_aniso_U_23
_atom_site_aniso_U_13
_atom_site_aniso_U_12
Co1 0.0328(2) 0.0251(2) 0.01801(17) 0.00117(17) 0.00337(15) -0.0029(2)
Co2 0.0299(3) 0.0136(3) 0.0098(2) 0.000 0.00288(19) 0.000
O1 0.0364(15) 0.0319(13) 0.0358(11) -0.0151(9) 0.0059(10) -0.0064(11)
O2 0.0389(13) 0.0253(11) 0.0232(9) -0.0118(8) 0.0106(9) -0.0035(10)
O3 0.0537(16) 0.0440(15) 0.0343(11) 0.0204(10) 0.0125(11) 0.0102(12)
O4 0.0457(14) 0.0257(11) 0.0190(9) 0.0089(8) 0.0052(9) -0.0015(10)
O5 0.0400(14) 0.0449(14) 0.0266(10) 0.0015(9) 0.0010(10) 0.0055(11)
O6 0.0300(11) 0.0273(11) 0.0145(8) 0.0036(8) -0.0024(7) -0.0004(10)
O7 0.0487(17) 0.0611(17) 0.0461(13) 0.0021(12) 0.0226(12) -0.0005(13)
O8 0.0564(18) 0.0336(15) 0.0766(16) -0.0010(13) 0.0076(13) -0.0134(13)
C1 0.039(2) 0.0185(16) 0.0180(13) -0.0033(11) 0.0038(14) -0.0044(14)
C2 0.037(2) 0.0228(16) 0.0238(14) -0.0092(12) 0.0124(14) -0.0063(14)
C3 0.034(2) 0.0377(19) 0.0415(17) -0.0199(14) 0.0131(15) -0.0019(16)
C4 0.0258(19) 0.041(2) 0.0436(17) -0.0213(15) 0.0031(14) -0.0003(15)
C5 0.0295(19) 0.0288(17) 0.0293(14) -0.0078(12) 0.0058(13) -0.0054(14)
C6 0.0324(18) 0.0249(16) 0.0290(15) -0.0096(12) 0.0119(14) -0.0042(15)
C7 0.040(2) 0.0270(18) 0.0224(14) 0.0052(12) 0.0024(14) -0.0062(16)
C8 0.038(2) 0.0312(18) 0.0251(14) 0.0112(13) -0.0025(14) -0.0055(16)
C9 0.062(3) 0.039(2) 0.0303(16) 0.0149(14) 0.0125(17) 0.0038(18)
C10 0.056(3) 0.039(2) 0.0408(18) 0.0156(15) 0.0172(17) 0.0119(18)
C11 0.043(2) 0.0326(19) 0.0355(16) 0.0143(14) 0.0064(15) 0.0047(16)
C12 0.045(2) 0.0292(18) 0.0265(15) 0.0106(13) 0.0049(14) -0.0027(15)
C13 0.035(2) 0.0324(17) 0.0202(13) -0.0015(12) 0.0009(13) -0.0056(15)
C14 0.0276(18) 0.0350(17) 0.0200(13) 0.0045(12) -0.0021(12) -0.0046(14)
C15 0.039(2) 0.042(2) 0.0241(14) 0.0004(13) 0.0024(14) -0.0005(16)
C16 0.043(2) 0.0387(19) 0.0233(14) 0.0043(13) -0.0036(13) 0.0032(17)
C17 0.0258(17) 0.0406(19) 0.0239(14) 0.0065(12) -0.0032(13) -0.0011(14)
C18 0.0294(19) 0.0384(19) 0.0205(13) 0.0002(12) -0.0010(12) -0.0032(14)
N1 0.120(5) 0.033(3) 0.156(4) -0.009(4) 0.112(4) -0.007(3)
C19 0.066(4) 0.055(4) 0.087(4) 0.026(3) 0.038(4) 0.029(3)
C20 0.069(4) 0.206(8) 0.229(8) 0.139(7) -0.004(5) 0.013(5)
C21 0.131(6) 0.115(5) 0.162(8) 0.080(7) 0.125(7) 0.053(5)
C22 0.084(11) 0.087(10) 0.036(6) 0.028(6) 0.006(6) -0.029(8)
N2 0.168(6) 0.044(3) 0.079(3) -0.019(3) 0.064(4) -0.041(4)
C23 0.063(3) 0.054(3) 0.031(4) -0.005(4) 0.005(4) -0.016(3)
C24 0.099(6) 0.057(4) 0.107(5) -0.005(4) 0.045(5) -0.024(4)
C25 0.259(15) 0.044(4) 0.147(6) -0.037(4) 0.117(9) -0.054(6)
C26 0.124(7) 0.084(6) 0.126(6) -0.012(5) 0.060(6) -0.025(5)
N1' 0.120(5) 0.033(3) 0.156(4) -0.009(4) 0.112(4) -0.007(3)
C19' 0.066(4) 0.055(4) 0.087(4) 0.026(3) 0.038(4) 0.029(3)
C20' 0.069(4) 0.206(8) 0.229(8) 0.139(7) -0.004(5) 0.013(5)
C21' 0.131(6) 0.115(5) 0.162(8) 0.080(7) 0.125(7) 0.053(5)
C22' 0.084(11) 0.087(10) 0.036(6) 0.028(6) 0.006(6) -0.029(8)
N2' 0.168(6) 0.044(3) 0.079(3) -0.019(3) 0.064(4) -0.041(4)
C23' 0.063(3) 0.054(3) 0.031(4) -0.005(4) 0.005(4) -0.016(3)
C24' 0.099(6) 0.057(4) 0.107(5) -0.005(4) 0.045(5) -0.024(4)
C25' 0.259(15) 0.044(4) 0.147(6) -0.037(4) 0.117(9) -0.054(6)
C26' 0.124(7) 0.084(6) 0.126(6) -0.012(5) 0.060(6) -0.025(5)

loop_
_atom_type_symbol
_atom_type_description
_atom_type_scat_dispersion_real
_atom_type_scat_dispersion_imag
_atom_type_scat_source
C C 0.0033 0.0016 'International Tables Vol C Tables 4.2.6.8 and 6.1.1.4'
H H 0.0000 0.0000 'International Tables Vol C Tables 4.2.6.8 and 6.1.1.4'
N N 0.0061 0.0033 'International Tables Vol C Tables 4.2.6.8 and 6.1.1.4'
O O 0.0106 0.0060 'International Tables Vol C Tables 4.2.6.8 and 6.1.1.4'
Co Co 0.3494 0.9721 'International Tables Vol C Tables 4.2.6.8 and 6.1.1.4'

loop_
_geom_angle_atom_site_label_1
_geom_angle_atom_site_label_2
_geom_angle_atom_site_label_3
_geom_angle
_geom_angle_site_symmetry_1
_geom_angle_site_symmetry_3
O3 Co1 O1 94.40(9) . .
O3 Co1 O7 97.02(9) . .
O1 Co1 O7 88.01(9) . .
O3 Co1 O8 88.63(10) . .
O1 Co1 O8 174.15(9) . .
O7 Co1 O8 86.66(10) . .
O3 Co1 O6 97.75(8) . .
O1 Co1 O6 93.84(7) . .
O7 Co1 O6 164.92(9) . .
O8 Co1 O6 90.70(8) . .
O3 Co1 O5 158.32(8) . .
O1 Co1 O5 92.90(8) . .
O7 Co1 O5 103.62(9) . .
O8 Co1 O5 86.04(9) . .
O6 Co1 O5 61.36(7) . .
O3 Co1 C13 128.07(10) . .
O1 Co1 C13 96.05(9) . .
O7 Co1 C13 134.01(10) . .
O8 Co1 C13 85.96(9) . .
O6 Co1 C13 30.92(9) . .
O5 Co1 C13 30.58(9) . .
O2 Co2 O2 92.05(10) . 2_655
O2 Co2 O4 174.14(8) . 2_655
O2 Co2 O4 91.15(7) 2_655 2_655
O2 Co2 O4 91.15(7) . .
O2 Co2 O4 174.14(8) 2_655 .
O4 Co2 O4 86.09(10) 2_655 .
O2 Co2 O6 86.81(7) . 2_655
O2 Co2 O6 96.20(7) 2_655 2_655
O4 Co2 O6 87.97(7) 2_655 2_655
O4 Co2 O6 88.87(7) . 2_655
O2 Co2 O6 96.20(7) . .
O2 Co2 O6 86.81(7) 2_655 .
O4 Co2 O6 88.87(7) 2_655 .
O4 Co2 O6 87.97(7) . .
O6 Co2 O6 175.68(10) 2_655 .
C1 O1 Co1 129.28(18) . .
C1 O2 Co2 135.25(19) . .
C7 O3 Co1 130.93(17) . .
C7 O4 Co2 135.82(19) . .
C13 O5 Co1 88.75(17) . .
C13 O6 Co1 88.86(15) . .
C13 O6 Co2 141.74(18) . .
Co1 O6 Co2 110.59(7) . .
C19 O7 Co1 133.6(3) . .
C19' O7 Co1 128.1(7) . .
C23 O8 Co1 136.8(4) . .
C23' O8 Co1 130.5(9) . .
O2 C1 O1 127.4(2) . .
O2 C1 C2 117.2(3) . .
O1 C1 C2 115.4(2) . .
C5 C2 C3 119.9(3) . .
C5 C2 C1 119.7(3) . .
C3 C2 C1 120.4(2) . .
C4 C3 C2 120.9(3) . .
C4 C3 H3A 119.6 . .
C2 C3 H3A 119.6 . .
C3 C4 C6 120.7(3) . 5_655
C3 C4 H4A 119.7 . .
C6 C4 H4A 119.7 5_655 .
C2 C5 C6 120.9(3) . .
C2 C5 H5A 119.5 . .
C6 C5 H5A 119.5 . .
C6 C6 C5 119.1(3) 5_655 .
C6 C6 C4 118.6(3) 5_655 5_655
C5 C6 C4 122.4(3) . 5_655
O4 C7 O3 127.0(3) . .
O4 C7 C8 117.0(3) . .
O3 C7 C8 116.0(2) . .
C11 C8 C9 119.6(3) . .
C11 C8 C7 120.8(3) . .
C9 C8 C7 119.5(2) . .
C10 C9 C8 120.8(3) . .
C10 C9 H9A 119.6 . .
C8 C9 H9A 119.6 . .
C9 C10 C12 120.6(3) . 5_665
C9 C10 H10A 119.7 . .
C12 C10 H10A 119.7 5_665 .
C8 C11 C12 121.1(3) . .
C8 C11 H11A 119.4 . .
C12 C11 H11A 119.4 . .
C11 C12 C12 119.3(3) . 5_665
C11 C12 C10 122.2(3) . 5_665
C12 C12 C10 118.5(3) 5_665 5_665
O5 C13 O6 120.5(2) . .
O5 C13 C14 119.0(3) . .
O6 C13 C14 120.3(3) . .
O5 C13 Co1 60.68(13) . .
O6 C13 Co1 60.22(12) . .
C14 C13 Co1 169.4(2) . .
C17 C14 C15 119.9(2) . .
C17 C14 C13 120.2(3) . .
C15 C14 C13 119.7(3) . .
C16 C15 C14 120.6(3) . .
C16 C15 H15A 119.7 . .
C14 C15 H15A 119.7 . .
C15 C16 C18 120.7(3) . 7_656
C15 C16 H16A 119.7 . .
C18 C16 H16A 119.7 7_656 .
C14 C17 C18 121.2(3) . .
C14 C17 H17A 119.4 . .
C18 C17 H17A 119.4 . .
C16 C18 C17 122.6(3) 7_656 .
C16 C18 C18 119.2(3) 7_656 7_656
C17 C18 C18 118.2(3) . 7_656
C19 N1 C22 123.5(9) . .
C19 N1 C21 111.1(10) . .
C22 N1 C21 124.6(11) . .
O7 C19 N1 123.3(6) . .
O7 C19 C20 118.2(5) . .
N1 C19 C20 117.7(7) . .
C23 N2 C25 123.6(6) . .
C23 N2 C26 119.1(5) . .
C25 N2 C26 117.3(6) . .
O8 C23 N2 120.6(6) . .
O8 C23 C24 122.2(6) . .
N2 C23 C24 117.2(6) . .
C19' N1' C21' 119.6(12) . .
C19' N1' C22' 110.8(12) . .
C21' N1' C22' 123.4(13) . .
N1' C19' O7 114.8(9) . .
N1' C19' C20' 108.5(12) . .
O7 C19' C20' 130.3(12) . .
C19' C20' H20D 109.5 . .
C19' C20' H20E 109.5 . .
H20D C20' H20E 109.5 . .
C19' C20' H20F 109.5 . .
H20D C20' H20F 109.5 . .
H20E C20' H20F 109.5 . .
N1' C21' H21D 109.5 . .
N1' C21' H21E 109.5 . .
H21D C21' H21E 109.5 . .
N1' C21' H21F 109.5 . .
H21D C21' H21F 109.5 . .
H21E C21' H21F 109.5 . .
N1' C22' H22D 109.5 . .
N1' C22' H22E 109.5 . .
H22D C22' H22E 109.5 . .
N1' C22' H22F 109.5 . .
H22D C22' H22F 109.5 . .
H22E C22' H22F 109.5 . .
C23' N2' C25' 125.0(11) . .
C23' N2' C26' 111.9(10) . .
C25' N2' C26' 123.1(11) . .
O8 C23' N2' 125.6(9) . .
O8 C23' C24' 116.2(9) . .
N2' C23' C24' 118.2(12) . .
C23' C24' H24D 109.5 . .
C23' C24' H24E 109.5 . .
H24D C24' H24E 109.5 . .
C23' C24' H24F 109.5 . .
H24D C24' H24F 109.5 . .
H24E C24' H24F 109.5 . .
N2' C25' H25D 109.5 . .
N2' C25' H25E 109.5 . .
H25D C25' H25E 109.5 . .
N2' C25' H25F 109.5 . .
H25D C25' H25F 109.5 . .
H25E C25' H25F 109.5 . .
N2' C26' H26D 109.5 . .
N2' C26' H26E 109.5 . .
H26D C26' H26E 109.5 . .
N2' C26' H26F 109.5 . .
H26D C26' H26F 109.5 . .
H26E C26' H26F 109.5 . .

loop_
_geom_bond_atom_site_label_1
_geom_bond_atom_site_label_2
_geom_bond_distance
_geom_bond_site_symmetry_2
Co1 O3 2.012(2) .
Co1 O1 2.023(2) .
Co1 O7 2.042(2) .
Co1 O8 2.139(2) .
Co1 O6 2.1546(16) .
Co1 O5 2.1645(19) .
Co1 C13 2.482(3) .
Co2 O2 2.0734(17) .
Co2 O2 2.0734(17) 2_655
Co2 O4 2.0763(17) 2_655
Co2 O4 2.0763(17) .
Co2 O6 2.1667(19) 2_655
Co2 O6 2.1667(19) .
O1 C1 1.251(3) .
O2 C1 1.249(3) .
O3 C7 1.267(3) .
O4 C7 1.243(3) .
O5 C13 1.263(3) .
O6 C13 1.276(4) .
O7 C19 1.236(6) .
O7 C19' 1.336(15) .
O8 C23 1.227(7) .
O8 C23' 1.290(15) .
C1 C2 1.518(4) .
C2 C5 1.364(4) .
C2 C3 1.402(4) .
C3 C4 1.362(4) .
C3 H3A 0.9500 .
C4 C6 1.421(4) 5_655
C4 H4A 0.9500 .
C5 C6 1.420(4) .
C5 H5A 0.9500 .
C6 C6 1.411(6) 5_655
C6 C4 1.421(4) 5_655
C7 C8 1.509(4) .
C8 C11 1.369(4) .
C8 C9 1.416(4) .
C9 C10 1.363(4) .
C9 H9A 0.9500 .
C10 C12 1.423(4) 5_665
C10 H10A 0.9500 .
C11 C12 1.409(4) .
C11 H11A 0.9500 .
C12 C12 1.422(6) 5_665
C12 C10 1.423(4) 5_665
C13 C14 1.495(4) .
C14 C17 1.361(4) .
C14 C15 1.408(4) .
C15 C16 1.368(4) .
C15 H15A 0.9500 .
C16 C18 1.408(4) 7_656
C16 H16A 0.9500 .
C17 C18 1.422(4) .
C17 H17A 0.9500 .
C18 C16 1.408(4) 7_656
C18 C18 1.426(6) 7_656
N1 C19 1.314(6) .
N1 C22 1.377(9) .
N1 C21 1.490(10) .
C19 C20 1.517(7) .
C20 H20A 0.9800 .
C20 H20B 0.9800 .
C20 H20C 0.9800 .
C21 H21A 0.9800 .
C21 H21B 0.9800 .
C21 H21C 0.9800 .
C22 H22A 0.9800 .
C22 H22B 0.9800 .
C22 H22C 0.9800 .
N2 C23 1.333(7) .
N2 C25 1.465(7) .
N2 C26 1.503(7) .
C23 C24 1.488(7) .
C24 H24A 0.9800 .
C24 H24B 0.9800 .
C24 H24C 0.9800 .
C25 H25A 0.9800 .
C25 H25B 0.9800 .
C25 H25C 0.9800 .
C26 H26A 0.9800 .
C26 H26B 0.9800 .
C26 H26C 0.9800 .
N1' C19' 1.296(9) .
N1' C21' 1.461(9) .
N1' C22' 1.472(10) .
C19' C20' 1.497(9) .
C20' H20D 0.9800 .
C20' H20E 0.9800 .
C20' H20F 0.9800 .
C21' H21D 0.9800 .
C21' H21E 0.9800 .
C21' H21F 0.9800 .
C22' H22D 0.9800 .
C22' H22E 0.9800 .
C22' H22F 0.9800 .
N2' C23' 1.309(9) .
N2' C25' 1.470(9) .
N2' C26' 1.478(9) .
C23' C24' 1.522(9) .
C24' H24D 0.9800 .
C24' H24E 0.9800 .
C24' H24F 0.9800 .
C25' H25D 0.9800 .
C25' H25E 0.9800 .
C25' H25F 0.9800 .
C26' H26D 0.9800 .
C26' H26E 0.9800 .
C26' H26F 0.9800 .
